data_4109142
loop_
_publ_author_name
'Vadim A. Soloshonok'
'Hisanori Ueki'

_publ_contact_author
; 
   Prof. Soloshonok, Vadim A.  
   Department of Chemistry and Biochemistry
   University of Oklahoma 
   620 Parrington Oval, Room 208
   Norman, OK  73019-3051  USA 
;
_publ_contact_author_email vadim@ou.edu
_publ_contact_author_fax 1(405)3256111
_publ_contact_author_phone 1(405)3258279
_publ_section_title
;
 Design, Synthesis, and Characterization of Binuclear Ni(II) Complexes
 with Inherent Helical Chirality
;
_journal_name_full 'Journal of the American Chemical Society'
_journal_page_first 2426
_journal_page_last 2427
_journal_paper_doi 10.1021/ja0671215
_journal_volume 129
_journal_year 2007
_chemical_formula_moiety 'C46 H58 N6 Ni2 O2, 0.25(H2 O)'
_chemical_formula_sum 'C46 H58.5 N6 Ni2 O2.25'
_chemical_formula_weight 848.91
_chemical_melting_point 563
_chemical_name_systematic
; 
 ? 
;
_space_group_IT_number 2
_symmetry_cell_setting triclinic
_symmetry_space_group_name_Hall '-P 1'
_symmetry_space_group_name_H-M 'P -1'
_atom_sites_solution_hydrogens geom
_atom_sites_solution_primary direct
_atom_sites_solution_secondary difmap
_audit_creation_method SHELXL-97
_cell_angle_alpha 89.393(5)
_cell_angle_beta 74.856(5)
_cell_angle_gamma 80.224(5)
_cell_formula_units_Z 2
_cell_length_a 9.7788(16)
_cell_length_b 14.374(2)
_cell_length_c 15.608(2)
_cell_measurement_reflns_used 6178
_cell_measurement_temperature 100(2)
_cell_measurement_theta_max 28.28
_cell_measurement_theta_min 2.40
_cell_volume 2085.6(5)
_computing_cell_refinement 'Bruker SMART'
_computing_data_collection 'Bruker SMART'
_computing_data_reduction 'Bruker SAINT'
_computing_molecular_graphics 'SHELXTL (Sheldrick, 2000)'
_computing_publication_material 'SHELXTL (Sheldrick, 2000)'
_computing_structure_refinement 'SHELXTL (Sheldrick, 2000)'
_computing_structure_solution 'SHELXTL (Sheldrick, 2000)'
_diffrn_ambient_temperature 100(2)
_diffrn_measured_fraction_theta_full 0.995
_diffrn_measured_fraction_theta_max 0.995
_diffrn_measurement_device_type 'Bruker APEX'
_diffrn_measurement_method '\w scans'
_diffrn_radiation_monochromator graphite
_diffrn_radiation_source 'fine-focus sealed tube'
_diffrn_radiation_type MoK\a
_diffrn_radiation_wavelength 0.71073
_diffrn_reflns_av_R_equivalents 0.0161
_diffrn_reflns_av_sigmaI/netI 0.0301
_diffrn_reflns_limit_h_max 12
_diffrn_reflns_limit_h_min -12
_diffrn_reflns_limit_k_max 17
_diffrn_reflns_limit_k_min -17
_diffrn_reflns_limit_l_max 16
_diffrn_reflns_limit_l_min -19
_diffrn_reflns_number 14774
_diffrn_reflns_theta_full 26.00
_diffrn_reflns_theta_max 26.00
_diffrn_reflns_theta_min 1.94
_diffrn_standards_number 0
_exptl_absorpt_coefficient_mu 0.949
_exptl_absorpt_correction_T_max 0.8477
_exptl_absorpt_correction_T_min 0.7027
_exptl_absorpt_correction_type multi-scan
_exptl_absorpt_process_details 'SADABS (Sheldrick, 2002)'
_exptl_crystal_colour red
_exptl_crystal_density_diffrn 1.352
_exptl_crystal_description prism
_exptl_crystal_F_000 901
_exptl_crystal_size_max 0.40
_exptl_crystal_size_mid 0.20
_exptl_crystal_size_min 0.18
_refine_diff_density_max 0.424
_refine_diff_density_min -0.281
_refine_diff_density_rms 0.053
_refine_ls_extinction_method none
_refine_ls_goodness_of_fit_ref 1.022
_refine_ls_hydrogen_treatment constr
_refine_ls_matrix_type full
_refine_ls_number_parameters 514
_refine_ls_number_reflns 8145
_refine_ls_number_restraints 0
_refine_ls_restrained_S_all 1.022
_refine_ls_R_factor_all 0.0318
_refine_ls_R_factor_gt 0.0281
_refine_ls_shift/su_max 0.002
_refine_ls_shift/su_mean 0.000
_refine_ls_structure_factor_coef Fsqd
_refine_ls_weighting_details 'calc w=1/[\s^2^(Fo^2^)+(0.0400P)^2^+0.9600P] where P=(Fo^2^+2Fc^2^)/3'
_refine_ls_weighting_scheme calc
_refine_ls_wR_factor_gt 0.0743
_refine_ls_wR_factor_ref 0.0765
_reflns_number_gt 7316
_reflns_number_total 8145
_reflns_threshold_expression I>2\s(I)
_cod_data_source_file ja0671215si20070122_063031_3.cif
_cod_data_source_block (P/M)-7a
_cod_original_formula_sum 'C46 H58.50 N6 Ni2 O2.25'
_cod_database_code 4109142

loop_
_symmetry_equiv_pos_as_xyz
'x, y, z'
'-x, -y, -z'

loop_
_atom_site_label
_atom_site_type_symbol
_atom_site_fract_x
_atom_site_fract_y
_atom_site_fract_z
_atom_site_U_iso_or_equiv
_atom_site_adp_type
_atom_site_occupancy
_atom_site_symmetry_multiplicity
_atom_site_calc_flag
_atom_site_refinement_flags
Ni1A Ni 0.25001(2) 0.670827(14) 0.299174(13) 0.01480(6) Uani 1 1 d .
N1A N 0.24729(13) 0.67345(9) 0.18247(9) 0.0166(3) Uani 1 1 d .
C2A C 0.23938(16) 0.60345(11) 0.13494(10) 0.0171(3) Uani 1 1 d .
C3A C 0.22562(16) 0.62048(11) 0.04271(11) 0.0176(3) Uani 1 1 d .
C4A C 0.11927(17) 0.69233(12) 0.02832(11) 0.0192(3) Uani 1 1 d .
H4A H 0.0553 0.7291 0.0774 0.023 Uiso 1 1 calc R
C5A C 0.10612(18) 0.71049(12) -0.05673(12) 0.0236(4) Uani 1 1 d .
H5A H 0.0321 0.7586 -0.0657 0.028 Uiso 1 1 calc R
C6A C 0.20115(19) 0.65835(13) -0.12889(12) 0.0253(4) Uani 1 1 d .
H6A H 0.1926 0.6711 -0.1873 0.030 Uiso 1 1 calc R
C7A C 0.30839(19) 0.58773(13) -0.11585(11) 0.0245(4) Uani 1 1 d .
H7A H 0.3746 0.5531 -0.1654 0.029 Uiso 1 1 calc R
C8A C 0.31924(17) 0.56759(12) -0.03073(11) 0.0210(3) Uani 1 1 d .
H8A H 0.3907 0.5175 -0.0220 0.025 Uiso 1 1 calc R
C9A C 0.24470(16) 0.50591(11) 0.16685(10) 0.0177(3) Uani 1 1 d .
C10A C 0.19110(17) 0.43975(12) 0.12466(11) 0.0200(3) Uani 1 1 d .
H10A H 0.1455 0.4600 0.0793 0.024 Uiso 1 1 calc R
C11A C 0.20287(18) 0.34651(12) 0.14728(11) 0.0227(4) Uani 1 1 d .
H11A H 0.1635 0.3034 0.1190 0.027 Uiso 1 1 calc R
C12A C 0.27285(19) 0.31629(12) 0.21168(12) 0.0251(4) Uani 1 1 d .
H12A H 0.2864 0.2514 0.2253 0.030 Uiso 1 1 calc R
C13A C 0.32324(19) 0.38035(12) 0.25641(11) 0.0236(4) Uani 1 1 d .
H13A H 0.3703 0.3586 0.3008 0.028 Uiso 1 1 calc R
C14A C 0.30615(17) 0.47649(11) 0.23740(10) 0.0178(3) Uani 1 1 d .
N15A N 0.34087(14) 0.54433(9) 0.28932(9) 0.0173(3) Uani 1 1 d .
C16A C 0.43054(17) 0.52072(11) 0.34234(11) 0.0188(3) Uani 1 1 d .
O17A O 0.51056(13) 0.44539(8) 0.34484(9) 0.0269(3) Uani 1 1 d .
C18A C 0.43077(17) 0.60315(11) 0.40222(11) 0.0186(3) Uani 1 1 d .
H18A H 0.4412 0.5795 0.4604 0.022 Uiso 1 1 calc R
H18B H 0.5140 0.6343 0.3752 0.022 Uiso 1 1 calc R
N19A N 0.29558(14) 0.67314(9) 0.41582(9) 0.0168(3) Uani 1 1 d .
C20A C 0.17569(17) 0.63676(11) 0.48150(10) 0.0181(3) Uani 1 1 d .
H20A H 0.1740 0.5718 0.4618 0.022 Uiso 1 1 calc R
H20B H 0.0836 0.6763 0.4788 0.022 Uiso 1 1 calc R
C21A C 0.18120(19) 0.63438(12) 0.57819(11) 0.0228(4) Uani 1 1 d .
H21A H 0.1685 0.6997 0.6021 0.027 Uiso 1 1 calc R
H21B H 0.2763 0.6005 0.5820 0.027 Uiso 1 1 calc R
C22A C 0.06297(19) 0.58483(13) 0.63366(12) 0.0269(4) Uani 1 1 d .
H22A H 0.0564 0.5951 0.6973 0.032 Uiso 1 1 calc R
H22B H -0.0302 0.6142 0.6233 0.032 Uiso 1 1 calc R
C23A C 0.0871(2) 0.47931(13) 0.61312(13) 0.0309(4) Uani 1 1 d .
H23A H 0.0840 0.4685 0.5518 0.046 Uiso 1 1 d R
H23B H 0.0117 0.4514 0.6539 0.046 Uiso 1 1 d R
H23C H 0.1813 0.4500 0.6204 0.046 Uiso 1 1 d R
C24A C 0.31662(17) 0.76547(11) 0.44863(11) 0.0183(3) Uani 1 1 d .
H24A H 0.3554 0.7543 0.5011 0.022 Uiso 1 1 calc R
H24B H 0.2216 0.8069 0.4685 0.022 Uiso 1 1 calc R
C25A C 0.41665(17) 0.81747(12) 0.38109(11) 0.0202(3) Uani 1 1 d .
H25A H 0.5139 0.7784 0.3636 0.024 Uiso 1 1 calc R
H25B H 0.3811 0.8269 0.3273 0.024 Uiso 1 1 calc R
C26A C 0.4261(2) 0.91292(12) 0.41831(12) 0.0267(4) Uani 1 1 d .
H26A H 0.3281 0.9505 0.4387 0.032 Uiso 1 1 calc R
H26B H 0.4662 0.9031 0.4704 0.032 Uiso 1 1 calc R
C27A C 0.5196(2) 0.96781(14) 0.35014(13) 0.0309(4) Uani 1 1 d .
H27A H 0.6167 0.9308 0.3296 0.046 Uiso 1 1 d R
H27B H 0.5243 1.0279 0.3773 0.046 Uiso 1 1 d R
H27C H 0.4780 0.9801 0.2996 0.046 Uiso 1 1 d R
Ni1B Ni 0.26179(2) 0.802985(14) 0.179739(13) 0.01533(6) Uani 1 1 d .
N1B N 0.14853(14) 0.79399(9) 0.29283(9) 0.0159(3) Uani 1 1 d .
C2B C 0.04723(16) 0.85811(11) 0.33688(10) 0.0162(3) Uani 1 1 d .
C3B C -0.05487(16) 0.83344(11) 0.42034(11) 0.0169(3) Uani 1 1 d .
C4B C -0.14388(17) 0.76930(12) 0.41395(11) 0.0202(3) Uani 1 1 d .
H4B H -0.1334 0.7386 0.3584 0.024 Uiso 1 1 calc R
C5B C -0.24780(18) 0.74991(13) 0.48810(12) 0.0252(4) Uani 1 1 d .
H5B H -0.3086 0.7064 0.4830 0.030 Uiso 1 1 calc R
C6B C -0.26330(19) 0.79368(13) 0.56953(12) 0.0257(4) Uani 1 1 d .
H6B H -0.3356 0.7811 0.6200 0.031 Uiso 1 1 calc R
C7B C -0.17294(19) 0.85575(12) 0.57699(11) 0.0244(4) Uani 1 1 d .
H7B H -0.1813 0.8844 0.6331 0.029 Uiso 1 1 calc R
C8B C -0.07039(18) 0.87618(11) 0.50295(11) 0.0202(3) Uani 1 1 d .
H8B H -0.0099 0.9198 0.5084 0.024 Uiso 1 1 calc R
C9B C 0.01881(17) 0.95562(11) 0.30643(10) 0.0177(3) Uani 1 1 d .
C10B C -0.11252(18) 1.01463(12) 0.34687(11) 0.0206(3) Uani 1 1 d .
H10B H -0.1817 0.9903 0.3920 0.025 Uiso 1 1 calc R
C11B C -0.1433(2) 1.10685(12) 0.32265(12) 0.0251(4) Uani 1 1 d .
H11B H -0.2327 1.1455 0.3505 0.030 Uiso 1 1 calc R
C12B C -0.0421(2) 1.14217(12) 0.25714(12) 0.0266(4) Uani 1 1 d .
H12B H -0.0618 1.2059 0.2408 0.032 Uiso 1 1 calc R
C13B C 0.08693(19) 1.08629(12) 0.21514(11) 0.0232(4) Uani 1 1 d .
H13B H 0.1542 1.1119 0.1699 0.028 Uiso 1 1 calc R
C14B C 0.12057(18) 0.99185(11) 0.23828(11) 0.0186(3) Uani 1 1 d .
N15B N 0.24803(14) 0.93281(10) 0.19232(9) 0.0186(3) Uani 1 1 d .
C16B C 0.36572(18) 0.96823(12) 0.14807(11) 0.0228(4) Uani 1 1 d .
O17B O 0.38739(14) 1.05008(9) 0.14941(9) 0.0314(3) Uani 1 1 d .
C18B C 0.48217(18) 0.89252(13) 0.09452(12) 0.0243(4) Uani 1 1 d .
H18C H 0.5323 0.9192 0.0387 0.029 Uiso 1 1 calc R
H18D H 0.5536 0.8716 0.1286 0.029 Uiso 1 1 calc R
N19B N 0.42304(14) 0.80939(10) 0.07275(9) 0.0198(3) Uani 1 1 d .
C20B C 0.38606(17) 0.82551(12) -0.01472(11) 0.0213(3) Uani 1 1 d .
H20C H 0.3518 0.7689 -0.0311 0.026 Uiso 1 1 calc R
H20D H 0.4750 0.8317 -0.0608 0.026 Uiso 1 1 calc R
C21B C 0.27296(18) 0.91163(12) -0.01624(11) 0.0224(4) Uani 1 1 d .
H21C H 0.2995 0.9675 0.0076 0.027 Uiso 1 1 calc R
H21D H 0.1791 0.9018 0.0225 0.027 Uiso 1 1 calc R
C22B C 0.25856(19) 0.93024(13) -0.11011(12) 0.0253(4) Uani 1 1 d .
H22C H 0.3547 0.9327 -0.1502 0.030 Uiso 1 1 calc R
H22D H 0.2215 0.8773 -0.1313 0.030 Uiso 1 1 calc R
C23B C 0.1580(2) 1.02237(14) -0.11449(13) 0.0310(4) Uani 1 1 d .
H23D H 0.0610 1.0186 -0.0781 0.046 Uiso 1 1 d R
H23E H 0.1555 1.0331 -0.1762 0.046 Uiso 1 1 d R
H23F H 0.1927 1.0747 -0.0920 0.046 Uiso 1 1 d R
C24B C 0.54007(18) 0.72424(13) 0.05732(11) 0.0252(4) Uani 1 1 d .
H24C H 0.6248 0.7391 0.0122 0.030 Uiso 1 1 calc R
H24D H 0.5066 0.6719 0.0324 0.030 Uiso 1 1 calc R
C25B C 0.58748(18) 0.68999(13) 0.14004(12) 0.0257(4) Uani 1 1 d .
H25C H 0.5523 0.7405 0.1871 0.031 Uiso 1 1 calc R
H25D H 0.5431 0.6344 0.1623 0.031 Uiso 1 1 calc R
C26B C 0.74873(18) 0.66356(15) 0.12173(12) 0.0293(4) Uani 1 1 d .
H26C H 0.7928 0.7196 0.1007 0.035 Uiso 1 1 calc R
H26D H 0.7841 0.6141 0.0736 0.035 Uiso 1 1 calc R
C27B C 0.79640(19) 0.62744(15) 0.20303(13) 0.0329(4) Uani 1 1 d .
H27D H 0.7610 0.6759 0.2511 0.049 Uiso 1 1 d R
H27E H 0.9017 0.6131 0.1882 0.049 Uiso 1 1 d R
H27F H 0.7572 0.5700 0.2223 0.049 Uiso 1 1 d R
O1S O 0.5896(8) 0.2558(5) 0.3178(6) 0.062(2) Uani 0.25 1 d P
H1SA H 0.5633 0.3188 0.3268 0.075 Uiso 0.25 1 d PR

loop_
_atom_site_aniso_label
_atom_site_aniso_U_11
_atom_site_aniso_U_22
_atom_site_aniso_U_33
_atom_site_aniso_U_23
_atom_site_aniso_U_13
_atom_site_aniso_U_12
Ni1A 0.01741(11) 0.01535(11) 0.01158(11) 0.00122(8) -0.00416(8) -0.00212(8)
N1A 0.0147(6) 0.0195(7) 0.0144(6) 0.0022(5) -0.0027(5) -0.0013(5)
C2A 0.0133(7) 0.0207(8) 0.0156(8) 0.0000(6) -0.0021(6) -0.0002(6)
C3A 0.0167(7) 0.0216(8) 0.0152(8) 0.0008(6) -0.0043(6) -0.0049(6)
C4A 0.0167(7) 0.0222(8) 0.0189(8) -0.0006(6) -0.0048(6) -0.0037(6)
C5A 0.0223(8) 0.0248(9) 0.0263(9) 0.0044(7) -0.0123(7) -0.0026(7)
C6A 0.0327(9) 0.0298(9) 0.0166(8) 0.0040(7) -0.0112(7) -0.0066(7)
C7A 0.0269(9) 0.0301(9) 0.0147(8) -0.0013(7) -0.0033(7) -0.0033(7)
C8A 0.0199(8) 0.0241(8) 0.0181(8) 0.0004(7) -0.0062(6) 0.0002(6)
C9A 0.0174(7) 0.0202(8) 0.0131(7) -0.0007(6) -0.0006(6) -0.0017(6)
C10A 0.0208(8) 0.0238(8) 0.0145(8) -0.0013(6) -0.0034(6) -0.0031(6)
C11A 0.0236(8) 0.0245(9) 0.0188(8) -0.0047(7) -0.0009(7) -0.0077(7)
C12A 0.0341(9) 0.0184(8) 0.0219(9) 0.0018(7) -0.0041(7) -0.0073(7)
C13A 0.0317(9) 0.0225(9) 0.0181(8) 0.0034(7) -0.0086(7) -0.0058(7)
C14A 0.0185(7) 0.0204(8) 0.0130(7) -0.0009(6) -0.0012(6) -0.0037(6)
N15A 0.0203(6) 0.0182(7) 0.0133(6) 0.0012(5) -0.0046(5) -0.0032(5)
C16A 0.0192(8) 0.0215(8) 0.0152(8) 0.0006(6) -0.0034(6) -0.0039(6)
O17A 0.0292(6) 0.0217(6) 0.0304(7) -0.0043(5) -0.0148(5) 0.0054(5)
C18A 0.0192(7) 0.0194(8) 0.0178(8) 0.0001(6) -0.0077(6) -0.0001(6)
N19A 0.0172(6) 0.0174(7) 0.0155(7) 0.0006(5) -0.0041(5) -0.0025(5)
C20A 0.0201(8) 0.0189(8) 0.0149(8) 0.0026(6) -0.0040(6) -0.0032(6)
C21A 0.0293(9) 0.0238(9) 0.0151(8) 0.0005(7) -0.0052(7) -0.0055(7)
C22A 0.0282(9) 0.0318(10) 0.0178(8) 0.0049(7) -0.0019(7) -0.0037(7)
C23A 0.0403(11) 0.0314(10) 0.0238(9) 0.0087(8) -0.0096(8) -0.0130(8)
C24A 0.0213(8) 0.0187(8) 0.0157(8) -0.0009(6) -0.0066(6) -0.0029(6)
C25A 0.0206(8) 0.0228(8) 0.0182(8) -0.0011(7) -0.0060(6) -0.0052(6)
C26A 0.0334(9) 0.0233(9) 0.0244(9) -0.0013(7) -0.0072(8) -0.0079(7)
C27A 0.0340(10) 0.0298(10) 0.0327(10) 0.0006(8) -0.0098(8) -0.0144(8)
Ni1B 0.01555(11) 0.01718(11) 0.01353(11) 0.00325(8) -0.00379(8) -0.00381(8)
N1B 0.0181(6) 0.0171(6) 0.0147(6) 0.0024(5) -0.0063(5) -0.0060(5)
C2B 0.0182(7) 0.0187(8) 0.0150(8) -0.0002(6) -0.0087(6) -0.0050(6)
C3B 0.0180(7) 0.0155(7) 0.0172(8) 0.0005(6) -0.0062(6) -0.0003(6)
C4B 0.0231(8) 0.0201(8) 0.0185(8) -0.0010(6) -0.0072(6) -0.0039(6)
C5B 0.0232(8) 0.0270(9) 0.0273(9) 0.0059(7) -0.0076(7) -0.0085(7)
C6B 0.0250(8) 0.0286(9) 0.0195(9) 0.0080(7) -0.0019(7) -0.0004(7)
C7B 0.0320(9) 0.0232(9) 0.0155(8) -0.0004(7) -0.0062(7) 0.0023(7)
C8B 0.0252(8) 0.0174(8) 0.0189(8) 0.0001(6) -0.0083(7) -0.0021(6)
C9B 0.0242(8) 0.0172(8) 0.0150(8) -0.0003(6) -0.0102(6) -0.0046(6)
C10B 0.0254(8) 0.0209(8) 0.0172(8) -0.0023(6) -0.0092(7) -0.0024(6)
C11B 0.0339(9) 0.0201(8) 0.0218(9) -0.0053(7) -0.0138(7) 0.0041(7)
C12B 0.0436(10) 0.0154(8) 0.0243(9) 0.0013(7) -0.0174(8) -0.0021(7)
C13B 0.0344(9) 0.0199(8) 0.0201(8) 0.0039(7) -0.0132(7) -0.0085(7)
C14B 0.0254(8) 0.0173(8) 0.0185(8) 0.0005(6) -0.0133(7) -0.0065(6)
N15B 0.0218(7) 0.0190(7) 0.0175(7) 0.0042(5) -0.0078(5) -0.0068(5)
C16B 0.0256(8) 0.0281(9) 0.0217(9) 0.0100(7) -0.0140(7) -0.0126(7)
O17B 0.0340(7) 0.0295(7) 0.0384(8) 0.0099(6) -0.0148(6) -0.0193(6)
C18B 0.0186(8) 0.0351(10) 0.0232(9) 0.0094(7) -0.0084(7) -0.0119(7)
N19B 0.0163(6) 0.0269(8) 0.0170(7) 0.0065(6) -0.0059(5) -0.0042(6)
C20B 0.0186(8) 0.0306(9) 0.0156(8) 0.0069(7) -0.0049(6) -0.0063(7)
C21B 0.0200(8) 0.0291(9) 0.0205(8) 0.0077(7) -0.0084(7) -0.0066(7)
C22B 0.0240(8) 0.0327(10) 0.0223(9) 0.0084(7) -0.0096(7) -0.0088(7)
C23B 0.0301(9) 0.0386(11) 0.0272(10) 0.0107(8) -0.0133(8) -0.0061(8)
C24B 0.0175(8) 0.0347(10) 0.0191(8) 0.0064(7) -0.0019(6) 0.0021(7)
C25B 0.0193(8) 0.0348(10) 0.0201(9) 0.0073(7) -0.0041(7) 0.0013(7)
C26B 0.0195(8) 0.0442(11) 0.0227(9) 0.0038(8) -0.0057(7) -0.0013(8)
C27B 0.0217(9) 0.0511(12) 0.0262(10) 0.0045(9) -0.0100(7) -0.0013(8)
O1S 0.052(4) 0.038(4) 0.096(6) 0.006(4) -0.024(4) 0.006(3)

loop_
_atom_type_symbol
_atom_type_description
_atom_type_scat_dispersion_real
_atom_type_scat_dispersion_imag
_atom_type_scat_source
C C 0.0033 0.0016 'International Tables Vol C Tables 4.2.6.8 and 6.1.1.4'
H H 0.0000 0.0000 'International Tables Vol C Tables 4.2.6.8 and 6.1.1.4'
N N 0.0061 0.0033 'International Tables Vol C Tables 4.2.6.8 and 6.1.1.4'
O O 0.0106 0.0060 'International Tables Vol C Tables 4.2.6.8 and 6.1.1.4'
Ni Ni 0.3393 1.1124 'International Tables Vol C Tables 4.2.6.8 and 6.1.1.4'

loop_
_geom_angle_atom_site_label_1
_geom_angle_atom_site_label_2
_geom_angle_atom_site_label_3
_geom_angle
N1A Ni1A N15A 93.09(6)
N1A Ni1A N1B 78.36(6)
N15A Ni1A N1B 170.74(6)
N1A Ni1A N19A 167.74(6)
N15A Ni1A N19A 85.49(6)
N1B Ni1A N19A 103.61(6)
N1A Ni1A Ni1B 45.67(4)
N15A Ni1A Ni1B 130.58(4)
N1B Ni1A Ni1B 44.09(4)
N19A Ni1A Ni1B 128.41(4)
C2A N1A Ni1A 126.11(12)
C2A N1A Ni1B 143.33(12)
Ni1A N1A Ni1B 90.56(6)
N1A C2A C9A 122.99(15)
N1A C2A C3A 118.73(14)
C9A C2A C3A 118.27(14)
C4A C3A C8A 118.64(15)
C4A C3A C2A 119.63(14)
C8A C3A C2A 121.71(14)
C5A C4A C3A 120.64(15)
C5A C4A H4A 119.7
C3A C4A H4A 119.7
C4A C5A C6A 119.97(16)
C4A C5A H5A 120.0
C6A C5A H5A 120.0
C7A C6A C5A 120.08(16)
C7A C6A H6A 120.0
C5A C6A H6A 120.0
C8A C7A C6A 120.08(16)
C8A C7A H7A 120.0
C6A C7A H7A 120.0
C7A C8A C3A 120.54(16)
C7A C8A H8A 119.7
C3A C8A H8A 119.7
C10A C9A C14A 118.85(15)
C10A C9A C2A 119.43(15)
C14A C9A C2A 121.70(14)
C11A C10A C9A 121.83(16)
C11A C10A H10A 119.1
C9A C10A H10A 119.1
C10A C11A C12A 119.19(16)
C10A C11A H11A 120.4
C12A C11A H11A 120.4
C11A C12A C13A 120.35(16)
C11A C12A H12A 119.8
C13A C12A H12A 119.8
C12A C13A C14A 121.32(16)
C12A C13A H13A 119.3
C14A C13A H13A 119.3
C13A C14A N15A 122.01(15)
C13A C14A C9A 118.16(15)
N15A C14A C9A 119.73(14)
C16A N15A C14A 122.41(14)
C16A N15A Ni1A 115.37(11)
C14A N15A Ni1A 121.88(11)
O17A C16A N15A 128.89(15)
O17A C16A C18A 119.06(15)
N15A C16A C18A 112.00(14)
N19A C18A C16A 111.08(13)
N19A C18A H18A 109.4
C16A C18A H18A 109.4
N19A C18A H18B 109.4
C16A C18A H18B 109.4
H18A C18A H18B 108.0
C18A N19A C24A 109.81(12)
C18A N19A C20A 109.54(12)
C24A N19A C20A 110.38(12)
C18A N19A Ni1A 103.42(9)
C24A N19A Ni1A 117.16(10)
C20A N19A Ni1A 106.16(9)
N19A C20A C21A 117.15(13)
N19A C20A H20A 108.0
C21A C20A H20A 108.0
N19A C20A H20B 108.0
C21A C20A H20B 108.0
H20A C20A H20B 107.3
C20A C21A C22A 110.43(14)
C20A C21A H21A 109.6
C22A C21A H21A 109.6
C20A C21A H21B 109.6
C22A C21A H21B 109.6
H21A C21A H21B 108.1
C23A C22A C21A 113.81(15)
C23A C22A H22A 108.8
C21A C22A H22A 108.8
C23A C22A H22B 108.8
C21A C22A H22B 108.8
H22A C22A H22B 107.7
C22A C23A H23A 109.5
C22A C23A H23B 109.5
H23A C23A H23B 109.5
C22A C23A H23C 109.5
H23A C23A H23C 109.5
H23B C23A H23C 109.5
N19A C24A C25A 115.07(13)
N19A C24A H24A 108.5
C25A C24A H24A 108.5
N19A C24A H24B 108.5
C25A C24A H24B 108.5
H24A C24A H24B 107.5
C26A C25A C24A 111.65(14)
C26A C25A H25A 109.3
C24A C25A H25A 109.3
C26A C25A H25B 109.3
C24A C25A H25B 109.3
H25A C25A H25B 108.0
C27A C26A C25A 112.28(15)
C27A C26A H26A 109.1
C25A C26A H26A 109.1
C27A C26A H26B 109.1
C25A C26A H26B 109.1
H26A C26A H26B 107.9
C26A C27A H27A 109.5
C26A C27A H27B 109.5
H27A C27A H27B 109.5
C26A C27A H27C 109.5
H27A C27A H27C 109.5
H27B C27A H27C 109.5
N1B Ni1B N15B 92.99(6)
N1B Ni1B N1A 78.15(6)
N15B Ni1B N1A 170.44(6)
N1B Ni1B N19B 165.73(6)
N15B Ni1B N19B 86.33(6)
N1A Ni1B N19B 103.14(6)
N1B Ni1B Ni1A 45.72(4)
N15B Ni1B Ni1A 130.63(4)
N1A Ni1B Ni1A 43.78(4)
N19B Ni1B Ni1A 126.51(4)
C2B N1B Ni1B 126.35(12)
C2B N1B Ni1A 143.45(12)
Ni1B N1B Ni1A 90.19(6)
N1B C2B C9B 123.14(15)
N1B C2B C3B 119.70(14)
C9B C2B C3B 117.03(13)
C4B C3B C8B 118.70(15)
C4B C3B C2B 118.37(14)
C8B C3B C2B 122.82(14)
C5B C4B C3B 120.45(15)
C5B C4B H4B 119.8
C3B C4B H4B 119.8
C6B C5B C4B 120.28(16)
C6B C5B H5B 119.9
C4B C5B H5B 119.9
C7B C6B C5B 119.67(16)
C7B C6B H6B 120.2
C5B C6B H6B 120.2
C6B C7B C8B 120.19(16)
C6B C7B H7B 119.9
C8B C7B H7B 119.9
C7B C8B C3B 120.68(16)
C7B C8B H8B 119.7
C3B C8B H8B 119.7
C10B C9B C14B 118.87(15)
C10B C9B C2B 119.25(15)
C14B C9B C2B 121.88(14)
C11B C10B C9B 121.75(16)
C11B C10B H10B 119.1
C9B C10B H10B 119.1
C10B C11B C12B 118.96(16)
C10B C11B H11B 120.5
C12B C11B H11B 120.5
C13B C12B C11B 121.04(16)
C13B C12B H12B 119.5
C11B C12B H12B 119.5
C12B C13B C14B 121.09(16)
C12B C13B H13B 119.5
C14B C13B H13B 119.5
N15B C14B C13B 121.42(15)
N15B C14B C9B 120.21(14)
C13B C14B C9B 118.29(15)
C16B N15B C14B 121.72(14)
C16B N15B Ni1B 115.50(12)
C14B N15B Ni1B 122.57(11)
O17B C16B N15B 128.37(17)
O17B C16B C18B 119.60(15)
N15B C16B C18B 111.98(14)
N19B C18B C16B 111.94(13)
N19B C18B H18C 109.2
C16B C18B H18C 109.2
N19B C18B H18D 109.2
C16B C18B H18D 109.2
H18C C18B H18D 107.9
C18B N19B C24B 108.57(13)
C18B N19B C20B 108.18(13)
C24B N19B C20B 105.83(13)
C18B N19B Ni1B 102.67(10)
C24B N19B Ni1B 113.86(10)
C20B N19B Ni1B 117.37(10)
N19B C20B C21B 115.32(14)
N19B C20B H20C 108.4
C21B C20B H20C 108.4
N19B C20B H20D 108.4
C21B C20B H20D 108.4
H20C C20B H20D 107.5
C20B C21B C22B 111.46(14)
C20B C21B H21C 109.3
C22B C21B H21C 109.3
C20B C21B H21D 109.3
C22B C21B H21D 109.3
H21C C21B H21D 108.0
C23B C22B C21B 112.14(15)
C23B C22B H22C 109.2
C21B C22B H22C 109.2
C23B C22B H22D 109.2
C21B C22B H22D 109.2
H22C C22B H22D 107.9
C22B C23B H23D 109.5
C22B C23B H23E 109.5
H23D C23B H23E 109.5
C22B C23B H23F 109.5
H23D C23B H23F 109.5
H23E C23B H23F 109.5
N19B C24B C25B 115.00(14)
N19B C24B H24C 108.5
C25B C24B H24C 108.5
N19B C24B H24D 108.5
C25B C24B H24D 108.5
H24C C24B H24D 107.5
C26B C25B C24B 112.41(14)
C26B C25B H25C 109.1
C24B C25B H25C 109.1
C26B C25B H25D 109.1
C24B C25B H25D 109.1
H25C C25B H25D 107.9
C25B C26B C27B 112.70(15)
C25B C26B H26C 109.1
C27B C26B H26C 109.1
C25B C26B H26D 109.1
C27B C26B H26D 109.1
H26C C26B H26D 107.8
C26B C27B H27D 109.5
C26B C27B H27E 109.5
H27D C27B H27E 109.5
C26B C27B H27F 109.5
H27D C27B H27F 109.5
H27E C27B H27F 109.5

loop_
_geom_bond_atom_site_label_1
_geom_bond_atom_site_label_2
_geom_bond_distance
Ni1A N1A 1.8285(14)
Ni1A N15A 1.8721(14)
Ni1A N1B 1.8920(13)
Ni1A N19A 1.9861(14)
Ni1A Ni1B 2.6427(4)
N1A C2A 1.281(2)
N1A Ni1B 1.8904(14)
C2A C9A 1.480(2)
C2A C3A 1.494(2)
C3A C4A 1.397(2)
C3A C8A 1.401(2)
C4A C5A 1.385(2)
C4A H4A 0.9500
C5A C6A 1.389(3)
C5A H5A 0.9500
C6A C7A 1.385(3)
C6A H6A 0.9500
C7A C8A 1.384(2)
C7A H7A 0.9500
C8A H8A 0.9500
C9A C10A 1.406(2)
C9A C14A 1.415(2)
C10A C11A 1.376(2)
C10A H10A 0.9500
C11A C12A 1.384(3)
C11A H11A 0.9500
C12A C13A 1.388(2)
C12A H12A 0.9500
C13A C14A 1.401(2)
C13A H13A 0.9500
C14A N15A 1.413(2)
N15A C16A 1.357(2)
C16A O17A 1.230(2)
C16A C18A 1.517(2)
C18A N19A 1.487(2)
C18A H18A 0.9900
C18A H18B 0.9900
N19A C24A 1.493(2)
N19A C20A 1.506(2)
C20A C21A 1.524(2)
C20A H20A 0.9900
C20A H20B 0.9900
C21A C22A 1.529(2)
C21A H21A 0.9900
C21A H21B 0.9900
C22A C23A 1.519(3)
C22A H22A 0.9900
C22A H22B 0.9900
C23A H23A 0.9801
C23A H23B 0.9800
C23A H23C 0.9800
C24A C25A 1.523(2)
C24A H24A 0.9900
C24A H24B 0.9900
C25A C26A 1.522(2)
C25A H25A 0.9900
C25A H25B 0.9900
C26A C27A 1.520(3)
C26A H26A 0.9900
C26A H26B 0.9900
C27A H27A 0.9800
C27A H27B 0.9800
C27A H27C 0.9800
Ni1B N1B 1.8389(13)
Ni1B N15B 1.8568(14)
Ni1B N19B 1.9883(14)
N1B C2B 1.285(2)
C2B C9B 1.480(2)
C2B C3B 1.500(2)
C3B C4B 1.392(2)
C3B C8B 1.395(2)
C4B C5B 1.387(2)
C4B H4B 0.9500
C5B C6B 1.385(3)
C5B H5B 0.9500
C6B C7B 1.383(3)
C6B H6B 0.9500
C7B C8B 1.384(2)
C7B H7B 0.9500
C8B H8B 0.9500
C9B C10B 1.409(2)
C9B C14B 1.416(2)
C10B C11B 1.380(2)
C10B H10B 0.9500
C11B C12B 1.384(3)
C11B H11B 0.9500
C12B C13B 1.379(3)
C12B H12B 0.9500
C13B C14B 1.408(2)
C13B H13B 0.9500
C14B N15B 1.405(2)
N15B C16B 1.355(2)
C16B O17B 1.232(2)
C16B C18B 1.510(3)
C18B N19B 1.491(2)
C18B H18C 0.9900
C18B H18D 0.9900
N19B C24B 1.501(2)
N19B C20B 1.507(2)
C20B C21B 1.518(2)
C20B H20C 0.9900
C20B H20D 0.9900
C21B C22B 1.525(2)
C21B H21C 0.9900
C21B H21D 0.9900
C22B C23B 1.522(3)
C22B H22C 0.9900
C22B H22D 0.9900
C23B H23D 0.9800
C23B H23E 0.9800
C23B H23F 0.9800
C24B C25B 1.532(2)
C24B H24C 0.9900
C24B H24D 0.9900
C25B C26B 1.509(2)
C25B H25C 0.9900
C25B H25D 0.9900
C26B C27B 1.520(3)
C26B H26C 0.9900
C26B H26D 0.9900
C27B H27D 0.9800
C27B H27E 0.9800
C27B H27F 0.9800
O1S H1SA 0.9001

loop_
_geom_hbond_atom_site_label_D
_geom_hbond_atom_site_label_H
_geom_hbond_atom_site_label_A
_geom_hbond_distance_DH
_geom_hbond_distance_HA
_geom_hbond_distance_DA
_geom_hbond_angle_DHA
O1S H1SA O17A 0.90 1.81 2.709(7) 179.9

loop_
_geom_torsion_atom_site_label_1
_geom_torsion_atom_site_label_2
_geom_torsion_atom_site_label_3
_geom_torsion_atom_site_label_4
_geom_torsion
N15A Ni1A N1A C2A 30.32(14)
N1B Ni1A N1A C2A -146.09(14)
N19A Ni1A N1A C2A 113.3(3)
Ni1B Ni1A N1A C2A 179.40(16)
N15A Ni1A N1A Ni1B -149.08(6)
N1B Ni1A N1A Ni1B 34.51(5)
N19A Ni1A N1A Ni1B -66.1(3)
Ni1A N1A C2A C9A -5.9(2)
Ni1B N1A C2A C9A 173.14(13)
Ni1A N1A C2A C3A 174.78(10)
Ni1B N1A C2A C3A -6.2(3)
N1A C2A C3A C4A -51.3(2)
C9A C2A C3A C4A 129.32(16)
N1A C2A C3A C8A 127.13(17)
C9A C2A C3A C8A -52.3(2)
C8A C3A C4A C5A 0.4(2)
C2A C3A C4A C5A 178.86(15)
C3A C4A C5A C6A -1.4(3)
C4A C5A C6A C7A 0.5(3)
C5A C6A C7A C8A 1.4(3)
C6A C7A C8A C3A -2.4(3)
C4A C3A C8A C7A 1.5(2)
C2A C3A C8A C7A -176.97(15)
N1A C2A C9A C10A 159.96(15)
C3A C2A C9A C10A -20.7(2)
N1A C2A C9A C14A -21.8(2)
C3A C2A C9A C14A 157.54(14)
C14A C9A C10A C11A -3.1(2)
C2A C9A C10A C11A 175.17(14)
C9A C10A C11A C12A -1.8(2)
C10A C11A C12A C13A 3.6(2)
C11A C12A C13A C14A -0.6(3)
C12A C13A C14A N15A 172.18(15)
C12A C13A C14A C9A -4.3(2)
C10A C9A C14A C13A 6.0(2)
C2A C9A C14A C13A -172.21(15)
C10A C9A C14A N15A -170.54(14)
C2A C9A C14A N15A 11.2(2)
C13A C14A N15A C16A 20.3(2)
C9A C14A N15A C16A -163.33(14)
C13A C14A N15A Ni1A -152.74(13)
C9A C14A N15A Ni1A 23.67(19)
N1A Ni1A N15A C16A 147.85(12)
N19A Ni1A N15A C16A -19.94(11)
Ni1B Ni1A N15A C16A 118.91(10)
N1A Ni1A N15A C14A -38.70(12)
N19A Ni1A N15A C14A 153.51(12)
Ni1B Ni1A N15A C14A -67.63(13)
C14A N15A C16A O17A 12.2(3)
Ni1A N15A C16A O17A -174.40(14)
C14A N15A C16A C18A -170.50(13)
Ni1A N15A C16A C18A 2.92(17)
O17A C16A C18A N19A -158.82(14)
N15A C16A C18A N19A 23.57(19)
C16A C18A N19A C24A -161.66(13)
C16A C18A N19A C20A 76.96(16)
C16A C18A N19A Ni1A -35.89(14)
N1A Ni1A N19A C18A -53.4(3)
N15A Ni1A N19A C18A 30.37(10)
N1B Ni1A N19A C18A -151.32(9)
Ni1B Ni1A N19A C18A -110.00(9)
N1A Ni1A N19A C24A 67.5(3)
N15A Ni1A N19A C24A 151.29(11)
N1B Ni1A N19A C24A -30.40(11)
Ni1B Ni1A N19A C24A 10.92(12)
N1A Ni1A N19A C20A -168.7(2)
N15A Ni1A N19A C20A -84.92(10)
N1B Ni1A N19A C20A 93.39(10)
Ni1B Ni1A N19A C20A 134.71(8)
C18A N19A C20A C21A 71.07(17)
C24A N19A C20A C21A -49.96(18)
Ni1A N19A C20A C21A -177.89(11)
N19A C20A C21A C22A -173.13(13)
C20A C21A C22A C23A 69.47(19)
C18A N19A C24A C25A 69.30(17)
C20A N19A C24A C25A -169.82(13)
Ni1A N19A C24A C25A -48.21(16)
N19A C24A C25A C26A 177.09(14)
C24A C25A C26A C27A -177.11(15)
C2A N1A Ni1B N1B 145.12(19)
Ni1A N1A Ni1B N1B -35.69(5)
C2A N1A Ni1B N19B -49.44(19)
Ni1A N1A Ni1B N19B 129.75(5)
C2A N1A Ni1B Ni1A -179.2(2)
N1A Ni1A Ni1B N1B 127.10(8)
N15A Ni1A Ni1B N1B 169.59(8)
N19A Ni1A Ni1B N1B -67.25(7)
N1A Ni1A Ni1B N15B 169.30(8)
N15A Ni1A Ni1B N15B -148.21(8)
N1B Ni1A Ni1B N15B 42.20(8)
N19A Ni1A Ni1B N15B -25.05(7)
N15A Ni1A Ni1B N1A 42.49(8)
N1B Ni1A Ni1B N1A -127.10(8)
N19A Ni1A Ni1B N1A 165.65(7)
N1A Ni1A Ni1B N19B -68.67(7)
N15A Ni1A Ni1B N19B -26.18(8)
N1B Ni1A Ni1B N19B 164.22(8)
N19A Ni1A Ni1B N19B 96.98(7)
N15B Ni1B N1B C2B 29.66(14)
N1A Ni1B N1B C2B -146.72(14)
N19B Ni1B N1B C2B 116.5(2)
Ni1A Ni1B N1B C2B 178.96(16)
N15B Ni1B N1B Ni1A -149.30(6)
N1A Ni1B N1B Ni1A 34.32(5)
N19B Ni1B N1B Ni1A -62.4(2)
N1A Ni1A N1B C2B 145.78(19)
N19A Ni1A N1B C2B -46.63(19)
Ni1B Ni1A N1B C2B -178.6(2)
N1A Ni1A N1B Ni1B -35.62(5)
N19A Ni1A N1B Ni1B 131.97(5)
Ni1B N1B C2B C9B -8.4(2)
Ni1A N1B C2B C9B 169.90(13)
Ni1B N1B C2B C3B 167.46(11)
Ni1A N1B C2B C3B -14.3(3)
N1B C2B C3B C4B -64.1(2)
C9B C2B C3B C4B 111.94(16)
N1B C2B C3B C8B 119.83(17)
C9B C2B C3B C8B -64.1(2)
C8B C3B C4B C5B 1.3(2)
C2B C3B C4B C5B -174.92(15)
C3B C4B C5B C6B -0.5(3)
C4B C5B C6B C7B -1.1(3)
C5B C6B C7B C8B 1.9(3)
C6B C7B C8B C3B -1.1(3)
C4B C3B C8B C7B -0.5(2)
C2B C3B C8B C7B 175.58(15)
N1B C2B C9B C10B 165.26(15)
C3B C2B C9B C10B -10.7(2)
N1B C2B C9B C14B -15.4(2)
C3B C2B C9B C14B 168.66(14)
C14B C9B C10B C11B -0.9(2)
C2B C9B C10B C11B 178.41(15)
C9B C10B C11B C12B -0.3(2)
C10B C11B C12B C13B 1.1(3)
C11B C12B C13B C14B -0.8(3)
C12B C13B C14B N15B 176.23(15)
C12B C13B C14B C9B -0.4(2)
C10B C9B C14B N15B -175.44(14)
C2B C9B C14B N15B 5.2(2)
C10B C9B C14B C13B 1.3(2)
C2B C9B C14B C13B -178.06(14)
C13B C14B N15B C16B 24.4(2)
C9B C14B N15B C16B -158.95(15)
C13B C14B N15B Ni1B -150.09(13)
C9B C14B N15B Ni1B 26.5(2)
N1B Ni1B N15B C16B 146.98(12)
N19B Ni1B N15B C16B -18.74(12)
Ni1A Ni1B N15B C16B 118.19(11)
N1B Ni1B N15B C14B -38.17(13)
N19B Ni1B N15B C14B 156.11(13)
Ni1A Ni1B N15B C14B -66.96(14)
C14B N15B C16B O17B 9.7(3)
Ni1B N15B C16B O17B -175.42(15)
C14B N15B C16B C18B -172.74(14)
Ni1B N15B C16B C18B 2.16(18)
O17B C16B C18B N19B -158.85(15)
N15B C16B C18B N19B 23.3(2)
C16B C18B N19B C24B -155.31(14)
C16B C18B N19B C20B 90.28(16)
C16B C18B N19B Ni1B -34.45(15)
N1B Ni1B N19B C18B -58.9(3)
N15B Ni1B N19B C18B 28.78(10)
N1A Ni1B N19B C18B -152.51(10)
Ni1A Ni1B N19B C18B -111.07(9)
N1B Ni1B N19B C24B 58.2(3)
N15B Ni1B N19B C24B 145.94(12)
N1A Ni1B N19B C24B -35.35(12)
Ni1A Ni1B N19B C24B 6.09(13)
N1B Ni1B N19B C20B -177.4(2)
N15B Ni1B N19B C20B -89.68(12)
N1A Ni1B N19B C20B 89.04(12)
Ni1A Ni1B N19B C20B 130.47(10)
C18B N19B C20B C21B -61.31(17)
C24B N19B C20B C21B -177.51(14)
Ni1B N19B C20B C21B 54.16(17)
N19B C20B C21B C22B 171.72(13)
C20B C21B C22B C23B -173.61(14)
C18B N19B C24B C25B 68.40(18)
C20B N19B C24B C25B -175.66(14)
Ni1B N19B C24B C25B -45.28(18)
N19B C24B C25B C26B -137.22(16)
C24B C25B C26B C27B -178.73(17)
